data_7704175
loop_
_publ_author_name
'Kulyabin, Pavel S.'
'Uborsky, Dmitry V.'
'Voskoboynikov, Alexander Z.'
'Canich, Jo Ann M.'
'Hagadorn, John R.'

_publ_section_title
;
 Pyridylamido hafnium complexes with a silylene bridge: synthesis and
 olefin polymerization.
;
_journal_issue 20
_journal_name_full 'Dalton transactions (Cambridge, England : 2003)'
_journal_page_first 6693
_journal_page_last 6702
_journal_paper_doi 10.1039/d0dt01031f
_journal_volume 49
_journal_year 2020
_chemical_formula_moiety 'C43 H46 Hf N2 Si'
_chemical_formula_sum 'C43 H46 Hf N2 Si'
_chemical_formula_weight 797.40
_chemical_properties_physical Air-sensitive,Moisture-sensitive
_space_group_crystal_system monoclinic
_space_group_IT_number 14
_space_group_name_Hall '-P 2yn'
_space_group_name_H-M_alt 'P 1 21/n 1'
_atom_sites_solution_hydrogens geom
_atom_sites_solution_primary direct
_atom_sites_solution_secondary difmap
_audit_creation_date 2018-07-11
_audit_creation_method
;
Olex2 1.2
(compiled 2018.05.29 svn.r3508 for OlexSys, GUI svn.r5506)
;
_audit_update_record
;
2020-02-28 deposited with the CCDC.	2020-04-23 downloaded from the CCDC.
;
_cell_angle_alpha 90
_cell_angle_beta 116.015(3)
_cell_angle_gamma 90
_cell_formula_units_Z 4
_cell_length_a 18.805(3)
_cell_length_b 11.0536(19)
_cell_length_c 19.590(3)
_cell_measurement_reflns_used 9987
_cell_measurement_temperature 120
_cell_measurement_theta_max 29.28
_cell_measurement_theta_min 2.18
_cell_volume 3659.5(10)
_computing_cell_refinement 'SAINT v8.34A (Bruker, 2013)'
_computing_data_reduction 'SAINT v8.34A (Bruker, 2013)'
_computing_molecular_graphics 'Olex2 (Dolomanov et al., 2009)'
_computing_publication_material 'Olex2 (Dolomanov et al., 2009)'
_computing_structure_refinement 'XL (Sheldrick, 2008)'
_computing_structure_solution 'XS (Sheldrick, 2008)'
_diffrn_ambient_temperature 120
_diffrn_measured_fraction_theta_full 1.000
_diffrn_measured_fraction_theta_max 1.000
_diffrn_measurement_device_type 'Bruker APEX-II CCD'
_diffrn_measurement_method '\f and \w scans'
_diffrn_radiation_monochromator graphite
_diffrn_radiation_type MoK\a
_diffrn_radiation_wavelength 0.71073
_diffrn_reflns_av_R_equivalents 0.0384
_diffrn_reflns_av_unetI/netI 0.0206
_diffrn_reflns_Laue_measured_fraction_full 1.000
_diffrn_reflns_Laue_measured_fraction_max 1.000
_diffrn_reflns_limit_h_max 24
_diffrn_reflns_limit_h_min -24
_diffrn_reflns_limit_k_max 14
_diffrn_reflns_limit_k_min -14
_diffrn_reflns_limit_l_max 25
_diffrn_reflns_limit_l_min -25
_diffrn_reflns_number 62291
_diffrn_reflns_point_group_measured_fraction_full 1.000
_diffrn_reflns_point_group_measured_fraction_max 1.000
_diffrn_reflns_theta_full 25.242
_diffrn_reflns_theta_max 27.000
_diffrn_reflns_theta_min 2.003
_diffrn_source 'sealed tube'
_diffrn_standards_number 0
_exptl_absorpt_coefficient_mu 2.915
_exptl_absorpt_correction_T_max 0.7459
_exptl_absorpt_correction_T_min 0.6025
_exptl_absorpt_correction_type multi-scan
_exptl_absorpt_process_details
'SADABS-2008/1 (Bruker,2008) was used for absorption correction. wR2(int) was 0.0826 before and 0.0491 after correction. The Ratio of minimum to maximum transmission is 0.8077. The \l/2 correction factor is 0.0015.'
_exptl_crystal_colour yellow
_exptl_crystal_colour_primary yellow
_exptl_crystal_density_diffrn 1.447
_exptl_crystal_description prism
_exptl_crystal_F_000 1616
_exptl_crystal_recrystallization_method 'Re-crystallisation from solvent: toluene/hexane'
_exptl_crystal_size_max 0.16
_exptl_crystal_size_mid 0.15
_exptl_crystal_size_min 0.11
_refine_diff_density_max 1.741
_refine_diff_density_min -0.520
_refine_diff_density_rms 0.078
_refine_ls_extinction_method none
_refine_ls_goodness_of_fit_ref 1.033
_refine_ls_hydrogen_treatment constr
_refine_ls_matrix_type full
_refine_ls_number_parameters 430
_refine_ls_number_reflns 7973
_refine_ls_number_restraints 0
_refine_ls_restrained_S_all 1.033
_refine_ls_R_factor_all 0.0283
_refine_ls_R_factor_gt 0.0219
_refine_ls_shift/su_max 0.000
_refine_ls_shift/su_mean 0.000
_refine_ls_structure_factor_coef Fsqd
_refine_ls_weighting_details 'w=1/[\s^2^(Fo^2^)+(0.0222P)^2^+4.2930P] where P=(Fo^2^+2Fc^2^)/3'
_refine_ls_weighting_scheme calc
_refine_ls_wR_factor_gt 0.0492
_refine_ls_wR_factor_ref 0.0526
_reflns_Friedel_coverage 0.000
_reflns_number_gt 6986
_reflns_number_total 7973
_reflns_threshold_expression 'I > 2\s(I)'
_cod_data_source_file d0dt01031f2.cif
_cod_data_source_block pk1286
_cod_depositor_comments 'Adding full bibliography for 7704173--7704176.cif.'
_cod_original_cell_volume 3659.5(11)
_cod_database_code 7704175
_shelxl_version_number 2014/6
_shelx_space_group_comment
;
The symmetry employed for this shelxl refinement is uniquely defined
by the following loop, which should always be used as a source of
symmetry information in preference to the above space-group names.
They are only intended as comments.
;
_shelx_estimated_absorpt_t_max 0.740
_shelx_estimated_absorpt_t_min 0.653
_olex2_refinement_description
;
1. Fixed Uiso
 At 1.2 times of:
  All C(H) groups, All C(H,H) groups
 At 1.5 times of:
  All C(H,H,H) groups
2.a Ternary CH refined with riding coordinates:
 C25(H25), C22(H22)
2.b Secondary CH2 refined with riding coordinates:
 C35(H35A,H35B), C28(H28A,H28B)
2.c Aromatic/amide H refined with riding coordinates:
 C3(H3), C13(H13), C4(H4), C14(H14), C2(H2), C40(H40), C9(H9), C20(H20),
 C18(H18), C19(H19), C39(H39), C38(H38), C10(H10), C37(H37), C11(H11), C8(H8),
 C41(H41), C34(H34), C30(H30), C33(H33), C31(H31), C32(H32)
2.d Idealised Me refined as rotating group:
 C23(H23A,H23B,H23C), C24(H24A,H24B,H24C), C42(H42A,H42B,H42C), C43(H43A,H43B,
 H43C), C27(H27A,H27B,H27C), C26(H26A,H26B,H26C)
;
_olex2_submission_special_instructions 'No special instructions were received'

loop_
_space_group_symop_operation_xyz
'x, y, z'
'-x+1/2, y+1/2, -z+1/2'
'-x, -y, -z'
'x-1/2, -y-1/2, z-1/2'

loop_
_atom_site_label
_atom_site_type_symbol
_atom_site_fract_x
_atom_site_fract_y
_atom_site_fract_z
_atom_site_U_iso_or_equiv
_atom_site_adp_type
_atom_site_occupancy
_atom_site_site_symmetry_order
_atom_site_calc_flag
_atom_site_refinement_flags_posn
_atom_site_refinement_flags_adp
_atom_site_refinement_flags_occupancy
_atom_site_disorder_assembly
_atom_site_disorder_group
Hf1 Hf 0.33431(2) 0.14522(2) 0.04791(2) 0.02053(4) Uani 1 1 d . . . . .
Si1 Si 0.24273(4) 0.39420(6) -0.03662(4) 0.02300(14) Uani 1 1 d . . . . .
N1 N 0.20153(12) 0.15784(18) -0.03436(11) 0.0204(4) Uani 1 1 d . . . . .
C35 C 0.43579(15) 0.1472(2) 0.16554(14) 0.0272(5) Uani 1 1 d . . . . .
H35A H 0.4760 0.2029 0.1633 0.033 Uiso 1 1 calc R . . . .
H35B H 0.4155 0.1861 0.1990 0.033 Uiso 1 1 calc R . . . .
C5 C 0.15707(13) 0.0562(2) -0.05082(13) 0.0219(5) Uani 1 1 d . . . . .
C3 C 0.06681(15) 0.1462(2) -0.16963(15) 0.0290(6) Uani 1 1 d . . . . .
H3 H 0.0216 0.1406 -0.2173 0.035 Uiso 1 1 calc R . . . .
N2 N 0.31168(12) 0.33099(18) 0.04754(11) 0.0210(4) Uani 1 1 d . . . . .
C21 C 0.40001(14) 0.4853(2) 0.13593(13) 0.0227(5) Uani 1 1 d . . . . .
C1 C 0.17847(14) 0.2572(2) -0.08024(13) 0.0225(5) Uani 1 1 d . . . . .
C13 C 0.26121(16) -0.2170(2) 0.11729(14) 0.0291(6) Uani 1 1 d . . . . .
H13 H 0.2869 -0.2817 0.1511 0.035 Uiso 1 1 calc R . . . .
C36 C 0.47930(14) 0.0370(2) 0.20624(14) 0.0246(5) Uani 1 1 d . . . . .
C4 C 0.08997(14) 0.0479(2) -0.12063(14) 0.0266(5) Uani 1 1 d . . . . .
H4 H 0.0603 -0.0250 -0.1345 0.032 Uiso 1 1 calc R . . . .
C7 C 0.13962(15) -0.1239(2) 0.02252(14) 0.0240(5) Uani 1 1 d . . . . .
C14 C 0.30549(16) -0.1272(2) 0.10702(14) 0.0277(6) Uani 1 1 d . . . . .
H14 H 0.3613 -0.1291 0.1360 0.033 Uiso 1 1 calc R . . . .
C15 C 0.27108(14) -0.0307(2) 0.05442(13) 0.0228(5) Uani 1 1 d . . . . .
C17 C 0.29868(15) 0.3865(2) 0.16344(14) 0.0235(5) Uani 1 1 d . . . . .
C16 C 0.33723(14) 0.4019(2) 0.11597(13) 0.0210(5) Uani 1 1 d . . . . .
C2 C 0.10999(15) 0.2524(2) -0.14865(14) 0.0280(6) Uani 1 1 d . . . . .
H2 H 0.0931 0.3215 -0.1806 0.034 Uiso 1 1 calc R . . . .
C23 C 0.16077(17) 0.3568(3) 0.15578(18) 0.0367(7) Uani 1 1 d . . . . .
H23A H 0.1797 0.3728 0.2102 0.055 Uiso 1 1 calc GR . . . .
H23B H 0.1163 0.3000 0.1388 0.055 Uiso 1 1 calc GR . . . .
H23C H 0.1434 0.4328 0.1275 0.055 Uiso 1 1 calc GR . . . .
C40 C 0.57164(18) -0.1261(3) 0.22208(18) 0.0384(7) Uani 1 1 d . . . . .
H40 H 0.6067 -0.1653 0.2060 0.046 Uiso 1 1 calc R . . . .
C12 C 0.17754(16) -0.2151(2) 0.07817(14) 0.0275(5) Uani 1 1 d . . . . .
C6 C 0.18931(14) -0.0374(2) 0.00951(13) 0.0217(5) Uani 1 1 d . . . . .
C25 C 0.44145(15) 0.5079(3) 0.08562(15) 0.0290(6) Uani 1 1 d . . . . .
H25 H 0.4170 0.4533 0.0405 0.035 Uiso 1 1 calc R . . . .
C9 C 0.01230(17) -0.2014(3) 0.00874(17) 0.0359(6) Uani 1 1 d . . . . .
H9 H -0.0437 -0.1951 -0.0134 0.043 Uiso 1 1 calc R . . . .
C20 C 0.42358(14) 0.5510(2) 0.20339(14) 0.0264(5) Uani 1 1 d . . . . .
H20 H 0.4646 0.6093 0.2165 0.032 Uiso 1 1 calc R . . . .
C22 C 0.22783(16) 0.3021(2) 0.14164(15) 0.0279(5) Uani 1 1 d . . . . .
H22 H 0.2064 0.2859 0.0859 0.033 Uiso 1 1 calc R . . . .
C18 C 0.32680(15) 0.4509(2) 0.23149(14) 0.0275(5) Uani 1 1 d . . . . .
H18 H 0.3031 0.4384 0.2650 0.033 Uiso 1 1 calc R . . . .
C19 C 0.38845(15) 0.5327(2) 0.25133(14) 0.0281(6) Uani 1 1 d . . . . .
H19 H 0.4065 0.5761 0.2978 0.034 Uiso 1 1 calc R . . . .
C39 C 0.56075(17) -0.1731(3) 0.28204(17) 0.0371(7) Uani 1 1 d . . . . .
H39 H 0.5884 -0.2436 0.3077 0.044 Uiso 1 1 calc R . . . .
C38 C 0.50879(16) -0.1156(3) 0.30408(16) 0.0357(7) Uani 1 1 d . . . . .
H38 H 0.5005 -0.1471 0.3452 0.043 Uiso 1 1 calc R . . . .
C10 C 0.05049(19) -0.2946(3) 0.06118(17) 0.0388(7) Uani 1 1 d . . . . .
H10 H 0.0204 -0.3530 0.0728 0.047 Uiso 1 1 calc R . . . .
C37 C 0.46881(15) -0.0127(3) 0.26673(15) 0.0315(6) Uani 1 1 d . . . . .
H37 H 0.4333 0.0252 0.2827 0.038 Uiso 1 1 calc R . . . .
C11 C 0.13106(18) -0.3002(3) 0.09501(16) 0.0346(6) Uani 1 1 d . . . . .
H11 H 0.1567 -0.3626 0.1308 0.042 Uiso 1 1 calc R . . . .
C8 C 0.05536(16) -0.1197(2) -0.01062(16) 0.0289(6) Uani 1 1 d . . . . .
H8 H 0.0283 -0.0588 -0.0470 0.035 Uiso 1 1 calc R . . . .
C41 C 0.53213(16) -0.0224(3) 0.18489(15) 0.0311(6) Uani 1 1 d . . . . .
H41 H 0.5411 0.0090 0.1442 0.037 Uiso 1 1 calc R . . . .
C24 C 0.25047(19) 0.1804(3) 0.18233(19) 0.0408(7) Uani 1 1 d . . . . .
H24A H 0.2924 0.1431 0.1726 0.061 Uiso 1 1 calc GR . . . .
H24B H 0.2041 0.1273 0.1635 0.061 Uiso 1 1 calc GR . . . .
H24C H 0.2695 0.1928 0.2371 0.061 Uiso 1 1 calc GR . . . .
C29 C 0.34633(16) 0.0357(3) -0.08198(15) 0.0290(6) Uani 1 1 d . . . . .
C28 C 0.39812(17) 0.1236(3) -0.02378(16) 0.0337(6) Uani 1 1 d . . . . .
H28A H 0.4018 0.2012 -0.0472 0.040 Uiso 1 1 calc R . . . .
H28B H 0.4520 0.0906 0.0058 0.040 Uiso 1 1 calc R . . . .
C34 C 0.28435(18) 0.0769(3) -0.14937(16) 0.0428(8) Uani 1 1 d . . . . .
H34 H 0.2767 0.1615 -0.1581 0.051 Uiso 1 1 calc R . . . .
C30 C 0.3556(2) -0.0879(3) -0.0694(2) 0.0488(8) Uani 1 1 d . . . . .
H30 H 0.3969 -0.1183 -0.0239 0.059 Uiso 1 1 calc R . . . .
C33 C 0.2347(2) -0.0012(5) -0.2027(2) 0.0654(12) Uani 1 1 d . . . . .
H33 H 0.1939 0.0292 -0.2485 0.079 Uiso 1 1 calc R . . . .
C31 C 0.3036(4) -0.1682(4) -0.1244(3) 0.0823(16) Uani 1 1 d . . . . .
H31 H 0.3096 -0.2531 -0.1162 0.099 Uiso 1 1 calc R . . . .
C32 C 0.2434(3) -0.1230(5) -0.1906(3) 0.0863(18) Uani 1 1 d . . . . .
H32 H 0.2081 -0.1771 -0.2277 0.104 Uiso 1 1 calc R . . . .
C42 C 0.28022(17) 0.4488(3) -0.10491(15) 0.0348(6) Uani 1 1 d . . . . .
H42A H 0.3094 0.5245 -0.0862 0.052 Uiso 1 1 calc GR . . . .
H42B H 0.2355 0.4627 -0.1546 0.052 Uiso 1 1 calc GR . . . .
H42C H 0.3155 0.3878 -0.1098 0.052 Uiso 1 1 calc GR . . . .
C43 C 0.18329(18) 0.5160(3) -0.02180(16) 0.0363(7) Uani 1 1 d . . . . .
H43A H 0.1585 0.4854 0.0096 0.054 Uiso 1 1 calc GR . . . .
H43B H 0.1422 0.5425 -0.0710 0.054 Uiso 1 1 calc GR . . . .
H43C H 0.2178 0.5844 0.0039 0.054 Uiso 1 1 calc GR . . . .
C27 C 0.4298(2) 0.6384(3) 0.05672(19) 0.0430(7) Uani 1 1 d . . . . .
H27A H 0.3732 0.6576 0.0321 0.064 Uiso 1 1 calc GR . . . .
H27B H 0.4518 0.6478 0.0200 0.064 Uiso 1 1 calc GR . . . .
H27C H 0.4570 0.6936 0.0995 0.064 Uiso 1 1 calc GR . . . .
C26 C 0.52949(17) 0.4772(3) 0.12692(19) 0.0470(8) Uani 1 1 d . . . . .
H26A H 0.5547 0.5283 0.1721 0.071 Uiso 1 1 calc GR . . . .
H26B H 0.5544 0.4917 0.0930 0.071 Uiso 1 1 calc GR . . . .
H26C H 0.5358 0.3919 0.1421 0.071 Uiso 1 1 calc GR . . . .

loop_
_atom_site_aniso_label
_atom_site_aniso_U_11
_atom_site_aniso_U_22
_atom_site_aniso_U_33
_atom_site_aniso_U_23
_atom_site_aniso_U_13
_atom_site_aniso_U_12
Hf1 0.01653(5) 0.02054(6) 0.02228(6) -0.00256(4) 0.00645(4) -0.00035(4)
Si1 0.0263(3) 0.0211(3) 0.0201(3) -0.0002(3) 0.0087(3) -0.0017(3)
N1 0.0171(10) 0.0221(11) 0.0202(10) 0.0004(8) 0.0065(8) 0.0012(8)
C35 0.0195(12) 0.0304(14) 0.0260(12) -0.0049(11) 0.0047(10) -0.0011(10)
C5 0.0193(11) 0.0228(12) 0.0241(12) -0.0010(10) 0.0099(10) -0.0014(10)
C3 0.0237(13) 0.0309(14) 0.0233(12) 0.0020(11) 0.0018(10) -0.0014(11)
N2 0.0224(10) 0.0207(10) 0.0190(10) -0.0028(8) 0.0083(8) -0.0008(8)
C21 0.0191(12) 0.0229(12) 0.0214(11) 0.0002(9) 0.0046(9) 0.0037(10)
C1 0.0222(12) 0.0247(13) 0.0213(12) -0.0001(10) 0.0101(10) 0.0001(10)
C13 0.0353(14) 0.0220(13) 0.0234(12) 0.0009(10) 0.0068(11) 0.0034(11)
C36 0.0160(11) 0.0293(14) 0.0227(12) -0.0068(10) 0.0032(9) -0.0057(10)
C4 0.0211(12) 0.0277(14) 0.0274(13) -0.0015(10) 0.0072(10) -0.0030(10)
C7 0.0265(13) 0.0233(13) 0.0228(12) -0.0047(10) 0.0113(10) -0.0025(10)
C14 0.0248(13) 0.0260(14) 0.0249(13) -0.0012(10) 0.0040(10) 0.0027(10)
C15 0.0236(12) 0.0234(13) 0.0199(11) -0.0033(9) 0.0080(10) -0.0001(10)
C17 0.0253(12) 0.0215(12) 0.0232(12) 0.0018(9) 0.0102(10) 0.0035(10)
C16 0.0215(12) 0.0190(12) 0.0194(11) -0.0004(9) 0.0063(9) 0.0031(9)
C2 0.0254(13) 0.0288(14) 0.0245(12) 0.0061(10) 0.0060(10) 0.0027(11)
C23 0.0307(15) 0.0352(16) 0.0480(17) 0.0010(13) 0.0207(13) -0.0016(12)
C40 0.0325(15) 0.0413(17) 0.0426(17) -0.0008(13) 0.0176(13) 0.0055(13)
C12 0.0357(14) 0.0226(13) 0.0241(12) -0.0048(10) 0.0130(11) -0.0031(11)
C6 0.0241(12) 0.0209(12) 0.0195(11) -0.0015(9) 0.0090(10) 0.0004(10)
C25 0.0244(13) 0.0341(15) 0.0302(13) -0.0064(11) 0.0134(11) -0.0066(11)
C9 0.0295(14) 0.0376(16) 0.0438(16) -0.0057(13) 0.0191(13) -0.0073(12)
C20 0.0185(12) 0.0256(13) 0.0282(13) -0.0043(10) 0.0038(10) 0.0023(10)
C22 0.0339(14) 0.0254(13) 0.0283(13) 0.0002(11) 0.0173(11) -0.0033(11)
C18 0.0314(14) 0.0294(14) 0.0226(12) 0.0010(10) 0.0127(11) 0.0081(11)
C19 0.0263(13) 0.0291(14) 0.0221(12) -0.0060(10) 0.0043(10) 0.0078(11)
C39 0.0282(14) 0.0325(16) 0.0405(16) 0.0039(12) 0.0059(12) -0.0025(12)
C38 0.0266(14) 0.0468(18) 0.0285(14) 0.0049(12) 0.0073(11) -0.0109(13)
C10 0.0478(18) 0.0318(16) 0.0454(17) -0.0021(13) 0.0283(15) -0.0119(14)
C37 0.0220(13) 0.0437(17) 0.0275(13) -0.0035(12) 0.0098(11) -0.0034(12)
C11 0.0470(17) 0.0246(14) 0.0330(15) 0.0018(11) 0.0182(13) -0.0035(12)
C8 0.0252(13) 0.0296(14) 0.0334(14) -0.0006(11) 0.0143(11) 0.0001(11)
C41 0.0276(14) 0.0372(15) 0.0293(13) 0.0002(11) 0.0132(11) 0.0001(12)
C24 0.0481(18) 0.0316(16) 0.0557(19) 0.0059(14) 0.0346(16) 0.0011(14)
C29 0.0292(13) 0.0378(16) 0.0266(13) -0.0040(11) 0.0182(11) 0.0019(12)
C28 0.0289(14) 0.0406(17) 0.0340(15) -0.0090(12) 0.0161(12) -0.0010(12)
C34 0.0355(16) 0.067(2) 0.0296(15) -0.0054(15) 0.0177(13) 0.0064(15)
C30 0.077(2) 0.0372(18) 0.0479(19) -0.0018(15) 0.0418(19) -0.0033(17)
C33 0.0387(19) 0.121(4) 0.0377(19) -0.025(2) 0.0173(15) -0.019(2)
C31 0.150(5) 0.044(2) 0.091(4) -0.024(2) 0.088(4) -0.038(3)
C32 0.091(3) 0.119(4) 0.060(3) -0.049(3) 0.044(3) -0.075(3)
C42 0.0406(16) 0.0357(16) 0.0275(14) 0.0027(12) 0.0144(12) -0.0104(13)
C43 0.0414(16) 0.0295(15) 0.0294(14) -0.0004(12) 0.0077(12) 0.0107(13)
C27 0.053(2) 0.0386(17) 0.0437(17) -0.0057(14) 0.0272(16) -0.0133(15)
C26 0.0280(15) 0.065(2) 0.0522(19) -0.0077(17) 0.0216(14) -0.0038(15)

loop_
_atom_type_symbol
_atom_type_description
_atom_type_scat_dispersion_real
_atom_type_scat_dispersion_imag
_atom_type_scat_source
C C 0.0033 0.0016 'International Tables Vol C Tables 4.2.6.8 and 6.1.1.4'
H H 0.0000 0.0000 'International Tables Vol C Tables 4.2.6.8 and 6.1.1.4'
Hf Hf -0.5830 6.1852 'International Tables Vol C Tables 4.2.6.8 and 6.1.1.4'
N N 0.0061 0.0033 'International Tables Vol C Tables 4.2.6.8 and 6.1.1.4'
Si Si 0.0817 0.0704 'International Tables Vol C Tables 4.2.6.8 and 6.1.1.4'

loop_
_geom_angle_atom_site_label_1
_geom_angle_atom_site_label_2
_geom_angle_atom_site_label_3
_geom_angle
_geom_angle_site_symmetry_1
_geom_angle_site_symmetry_3
_geom_angle_publ_flag
N1 Hf1 C15 70.37(8) . . ?
C35 Hf1 N1 152.13(9) . . ?
C35 Hf1 C15 100.20(9) . . ?
N2 Hf1 N1 77.44(7) . . ?
N2 Hf1 C35 94.20(8) . . ?
N2 Hf1 C15 135.69(8) . . ?
N2 Hf1 C28 105.55(10) . . ?
C28 Hf1 N1 106.48(9) . . ?
C28 Hf1 C35 101.36(10) . . ?
C28 Hf1 C15 112.16(10) . . ?
N2 Si1 C1 99.78(11) . . ?
N2 Si1 C42 116.85(12) . . ?
N2 Si1 C43 113.23(11) . . ?
C42 Si1 C1 107.61(12) . . ?
C43 Si1 C1 110.05(13) . . ?
C43 Si1 C42 108.75(14) . . ?
C5 N1 Hf1 118.89(15) . . ?
C5 N1 C1 121.8(2) . . ?
C1 N1 Hf1 116.29(15) . . ?
Hf1 C35 H35A 106.3 . . ?
Hf1 C35 H35B 106.3 . . ?
H35A C35 H35B 106.4 . . ?
C36 C35 Hf1 123.94(17) . . ?
C36 C35 H35A 106.3 . . ?
C36 C35 H35B 106.3 . . ?
N1 C5 C4 119.1(2) . . ?
N1 C5 C6 113.3(2) . . ?
C4 C5 C6 127.6(2) . . ?
C4 C3 H3 120.2 . . ?
C2 C3 H3 120.2 . . ?
C2 C3 C4 119.6(2) . . ?
Si1 N2 Hf1 117.62(10) . . ?
C16 N2 Hf1 123.03(15) . . ?
C16 N2 Si1 118.03(16) . . ?
C16 C21 C25 122.1(2) . . ?
C20 C21 C16 118.7(2) . . ?
C20 C21 C25 119.2(2) . . ?
N1 C1 Si1 113.05(17) . . ?
N1 C1 C2 119.7(2) . . ?
C2 C1 Si1 127.1(2) . . ?
C14 C13 H13 119.5 . . ?
C14 C13 C12 120.9(2) . . ?
C12 C13 H13 119.5 . . ?
C37 C36 C35 121.8(2) . . ?
C37 C36 C41 116.9(2) . . ?
C41 C36 C35 121.3(2) . . ?
C5 C4 H4 120.0 . . ?
C3 C4 C5 120.0(2) . . ?
C3 C4 H4 120.0 . . ?
C12 C7 C6 117.4(2) . . ?
C8 C7 C12 117.0(2) . . ?
C8 C7 C6 125.3(2) . . ?
C13 C14 H14 118.7 . . ?
C13 C14 C15 122.5(2) . . ?
C15 C14 H14 118.7 . . ?
C14 C15 Hf1 125.99(18) . . ?
C6 C15 Hf1 117.38(17) . . ?
C6 C15 C14 116.1(2) . . ?
C16 C17 C22 121.6(2) . . ?
C18 C17 C16 118.5(2) . . ?
C18 C17 C22 119.9(2) . . ?
C21 C16 N2 120.7(2) . . ?
C21 C16 C17 120.2(2) . . ?
C17 C16 N2 119.1(2) . . ?
C3 C2 C1 119.5(2) . . ?
C3 C2 H2 120.2 . . ?
C1 C2 H2 120.2 . . ?
H23A C23 H23B 109.5 . . ?
H23A C23 H23C 109.5 . . ?
H23B C23 H23C 109.5 . . ?
C22 C23 H23A 109.5 . . ?
C22 C23 H23B 109.5 . . ?
C22 C23 H23C 109.5 . . ?
C39 C40 H40 119.6 . . ?
C39 C40 C41 120.9(3) . . ?
C41 C40 H40 119.6 . . ?
C13 C12 C7 119.3(2) . . ?
C13 C12 C11 121.1(2) . . ?
C11 C12 C7 119.6(2) . . ?
C7 C6 C5 122.3(2) . . ?
C15 C6 C5 114.6(2) . . ?
C15 C6 C7 123.0(2) . . ?
C21 C25 H25 107.8 . . ?
C21 C25 C27 111.3(2) . . ?
C21 C25 C26 111.4(2) . . ?
C27 C25 H25 107.8 . . ?
C26 C25 H25 107.8 . . ?
C26 C25 C27 110.5(3) . . ?
C10 C9 H9 119.7 . . ?
C8 C9 H9 119.7 . . ?
C8 C9 C10 120.6(3) . . ?
C21 C20 H20 119.4 . . ?
C19 C20 C21 121.3(2) . . ?
C19 C20 H20 119.4 . . ?
C17 C22 C23 113.3(2) . . ?
C17 C22 H22 107.4 . . ?
C23 C22 H22 107.4 . . ?
C24 C22 C17 112.6(2) . . ?
C24 C22 C23 108.5(2) . . ?
C24 C22 H22 107.4 . . ?
C17 C18 H18 119.3 . . ?
C19 C18 C17 121.4(2) . . ?
C19 C18 H18 119.3 . . ?
C20 C19 C18 119.8(2) . . ?
C20 C19 H19 120.1 . . ?
C18 C19 H19 120.1 . . ?
C40 C39 H39 120.6 . . ?
C40 C39 C38 118.8(3) . . ?
C38 C39 H39 120.6 . . ?
C39 C38 H38 119.8 . . ?
C37 C38 C39 120.5(3) . . ?
C37 C38 H38 119.8 . . ?
C9 C10 H10 120.3 . . ?
C11 C10 C9 119.3(3) . . ?
C11 C10 H10 120.3 . . ?
C36 C37 H37 119.1 . . ?
C38 C37 C36 121.7(3) . . ?
C38 C37 H37 119.1 . . ?
C12 C11 H11 119.2 . . ?
C10 C11 C12 121.6(3) . . ?
C10 C11 H11 119.2 . . ?
C7 C8 H8 119.1 . . ?
C9 C8 C7 121.7(3) . . ?
C9 C8 H8 119.1 . . ?
C36 C41 H41 119.4 . . ?
C40 C41 C36 121.2(3) . . ?
C40 C41 H41 119.4 . . ?
C22 C24 H24A 109.5 . . ?
C22 C24 H24B 109.5 . . ?
C22 C24 H24C 109.5 . . ?
H24A C24 H24B 109.5 . . ?
H24A C24 H24C 109.5 . . ?
H24B C24 H24C 109.5 . . ?
C34 C29 C28 120.3(3) . . ?
C30 C29 C28 121.2(3) . . ?
C30 C29 C34 118.4(3) . . ?
Hf1 C28 H28A 111.5 . . ?
Hf1 C28 H28B 111.5 . . ?
C29 C28 Hf1 101.58(17) . . ?
C29 C28 H28A 111.5 . . ?
C29 C28 H28B 111.5 . . ?
H28A C28 H28B 109.3 . . ?
C29 C34 H34 119.2 . . ?
C33 C34 C29 121.6(4) . . ?
C33 C34 H34 119.2 . . ?
C29 C30 H30 120.2 . . ?
C29 C30 C31 119.6(4) . . ?
C31 C30 H30 120.2 . . ?
C34 C33 H33 119.9 . . ?
C34 C33 C32 120.2(4) . . ?
C32 C33 H33 119.9 . . ?
C30 C31 H31 120.1 . . ?
C32 C31 C30 119.8(4) . . ?
C32 C31 H31 120.1 . . ?
C33 C32 C31 120.3(4) . . ?
C33 C32 H32 119.9 . . ?
C31 C32 H32 119.9 . . ?
Si1 C42 H42A 109.5 . . ?
Si1 C42 H42B 109.5 . . ?
Si1 C42 H42C 109.5 . . ?
H42A C42 H42B 109.5 . . ?
H42A C42 H42C 109.5 . . ?
H42B C42 H42C 109.5 . . ?
Si1 C43 H43A 109.5 . . ?
Si1 C43 H43B 109.5 . . ?
Si1 C43 H43C 109.5 . . ?
H43A C43 H43B 109.5 . . ?
H43A C43 H43C 109.5 . . ?
H43B C43 H43C 109.5 . . ?
C25 C27 H27A 109.5 . . ?
C25 C27 H27B 109.5 . . ?
C25 C27 H27C 109.5 . . ?
H27A C27 H27B 109.5 . . ?
H27A C27 H27C 109.5 . . ?
H27B C27 H27C 109.5 . . ?
C25 C26 H26A 109.5 . . ?
C25 C26 H26B 109.5 . . ?
C25 C26 H26C 109.5 . . ?
H26A C26 H26B 109.5 . . ?
H26A C26 H26C 109.5 . . ?
H26B C26 H26C 109.5 . . ?

loop_
_geom_bond_atom_site_label_1
_geom_bond_atom_site_label_2
_geom_bond_distance
_geom_bond_site_symmetry_2
_geom_bond_publ_flag
Hf1 N1 2.307(2) . ?
Hf1 C35 2.257(2) . ?
Hf1 N2 2.096(2) . ?
Hf1 C15 2.312(3) . ?
Hf1 C28 2.224(3) . ?
Si1 N2 1.736(2) . ?
Si1 C1 1.892(3) . ?
Si1 C42 1.865(3) . ?
Si1 C43 1.852(3) . ?
N1 C5 1.352(3) . ?
N1 C1 1.364(3) . ?
C35 H35A 0.9900 . ?
C35 H35B 0.9900 . ?
C35 C36 1.489(4) . ?
C5 C4 1.399(3) . ?
C5 C6 1.486(3) . ?
C3 H3 0.9500 . ?
C3 C4 1.387(4) . ?
C3 C2 1.383(4) . ?
N2 C16 1.441(3) . ?
C21 C16 1.412(3) . ?
C21 C25 1.521(4) . ?
C21 C20 1.399(3) . ?
C1 C2 1.394(3) . ?
C13 H13 0.9500 . ?
C13 C14 1.366(4) . ?
C13 C12 1.416(4) . ?
C36 C37 1.396(4) . ?
C36 C41 1.399(4) . ?
C4 H4 0.9500 . ?
C7 C12 1.426(4) . ?
C7 C6 1.435(3) . ?
C7 C8 1.425(4) . ?
C14 H14 0.9500 . ?
C14 C15 1.426(3) . ?
C15 C6 1.399(3) . ?
C17 C16 1.418(3) . ?
C17 C22 1.526(4) . ?
C17 C18 1.395(3) . ?
C2 H2 0.9500 . ?
C23 H23A 0.9800 . ?
C23 H23B 0.9800 . ?
C23 H23C 0.9800 . ?
C23 C22 1.530(4) . ?
C40 H40 0.9500 . ?
C40 C39 1.379(4) . ?
C40 C41 1.387(4) . ?
C12 C11 1.418(4) . ?
C25 H25 1.0000 . ?
C25 C27 1.531(4) . ?
C25 C26 1.528(4) . ?
C9 H9 0.9500 . ?
C9 C10 1.409(4) . ?
C9 C8 1.373(4) . ?
C20 H20 0.9500 . ?
C20 C19 1.380(4) . ?
C22 H22 1.0000 . ?
C22 C24 1.525(4) . ?
C18 H18 0.9500 . ?
C18 C19 1.385(4) . ?
C19 H19 0.9500 . ?
C39 H39 0.9500 . ?
C39 C38 1.384(4) . ?
C38 H38 0.9500 . ?
C38 C37 1.383(4) . ?
C10 H10 0.9500 . ?
C10 C11 1.363(4) . ?
C37 H37 0.9500 . ?
C11 H11 0.9500 . ?
C8 H8 0.9500 . ?
C41 H41 0.9500 . ?
C24 H24A 0.9800 . ?
C24 H24B 0.9800 . ?
C24 H24C 0.9800 . ?
C29 C28 1.489(4) . ?
C29 C34 1.400(4) . ?
C29 C30 1.386(4) . ?
C28 H28A 0.9900 . ?
C28 H28B 0.9900 . ?
C34 H34 0.9500 . ?
C34 C33 1.361(5) . ?
C30 H30 0.9500 . ?
C30 C31 1.407(6) . ?
C33 H33 0.9500 . ?
C33 C32 1.364(7) . ?
C31 H31 0.9500 . ?
C31 C32 1.388(8) . ?
C32 H32 0.9500 . ?
C42 H42A 0.9800 . ?
C42 H42B 0.9800 . ?
C42 H42C 0.9800 . ?
C43 H43A 0.9800 . ?
C43 H43B 0.9800 . ?
C43 H43C 0.9800 . ?
C27 H27A 0.9800 . ?
C27 H27B 0.9800 . ?
C27 H27C 0.9800 . ?
C26 H26A 0.9800 . ?
C26 H26B 0.9800 . ?
C26 H26C 0.9800 . ?

loop_
_geom_torsion_atom_site_label_1
_geom_torsion_atom_site_label_2
_geom_torsion_atom_site_label_3
_geom_torsion_atom_site_label_4
_geom_torsion
_geom_torsion_site_symmetry_1
_geom_torsion_site_symmetry_2
_geom_torsion_site_symmetry_3
_geom_torsion_site_symmetry_4
_geom_torsion_publ_flag
Hf1 N1 C5 C4 -152.71(18) . . . . ?
Hf1 N1 C5 C6 25.2(3) . . . . ?
Hf1 N1 C1 Si1 -28.9(2) . . . . ?
Hf1 N1 C1 C2 155.79(19) . . . . ?
Hf1 C35 C36 C37 -106.2(3) . . . . ?
Hf1 C35 C36 C41 73.1(3) . . . . ?
Hf1 N2 C16 C21 107.5(2) . . . . ?
Hf1 N2 C16 C17 -72.2(3) . . . . ?
Hf1 C15 C6 C5 14.8(3) . . . . ?
Hf1 C15 C6 C7 -162.43(18) . . . . ?
Si1 N2 C16 C21 -85.9(3) . . . . ?
Si1 N2 C16 C17 94.3(2) . . . . ?
Si1 C1 C2 C3 -175.4(2) . . . . ?
N1 C5 C4 C3 -4.4(4) . . . . ?
N1 C5 C6 C7 151.5(2) . . . . ?
N1 C5 C6 C15 -25.8(3) . . . . ?
N1 C1 C2 C3 -0.9(4) . . . . ?
C35 C36 C37 C38 179.5(2) . . . . ?
C35 C36 C41 C40 -179.0(2) . . . . ?
C5 N1 C1 Si1 170.92(18) . . . . ?
C5 N1 C1 C2 -4.3(4) . . . . ?
N2 Si1 C1 N1 2.7(2) . . . . ?
N2 Si1 C1 C2 177.5(2) . . . . ?
C21 C20 C19 C18 -2.2(4) . . . . ?
C1 Si1 N2 Hf1 27.73(14) . . . . ?
C1 Si1 N2 C16 -139.55(18) . . . . ?
C1 N1 C5 C4 6.9(3) . . . . ?
C1 N1 C5 C6 -175.2(2) . . . . ?
C13 C14 C15 Hf1 167.1(2) . . . . ?
C13 C14 C15 C6 -4.4(4) . . . . ?
C13 C12 C11 C10 175.8(3) . . . . ?
C4 C5 C6 C7 -30.8(4) . . . . ?
C4 C5 C6 C15 151.9(2) . . . . ?
C4 C3 C2 C1 3.2(4) . . . . ?
C7 C12 C11 C10 -2.3(4) . . . . ?
C14 C13 C12 C7 5.5(4) . . . . ?
C14 C13 C12 C11 -172.7(3) . . . . ?
C14 C15 C6 C5 -173.0(2) . . . . ?
C14 C15 C6 C7 9.8(4) . . . . ?
C17 C18 C19 C20 -0.4(4) . . . . ?
C16 C21 C25 C27 116.7(3) . . . . ?
C16 C21 C25 C26 -119.5(3) . . . . ?
C16 C21 C20 C19 2.1(4) . . . . ?
C16 C17 C22 C23 -136.1(3) . . . . ?
C16 C17 C22 C24 100.4(3) . . . . ?
C16 C17 C18 C19 3.1(4) . . . . ?
C2 C3 C4 C5 -0.6(4) . . . . ?
C40 C39 C38 C37 -0.3(4) . . . . ?
C12 C13 C14 C15 -3.1(4) . . . . ?
C12 C7 C6 C5 175.5(2) . . . . ?
C12 C7 C6 C15 -7.5(4) . . . . ?
C12 C7 C8 C9 -1.4(4) . . . . ?
C6 C5 C4 C3 178.0(2) . . . . ?
C6 C7 C12 C13 -0.4(3) . . . . ?
C6 C7 C12 C11 177.9(2) . . . . ?
C6 C7 C8 C9 -175.5(3) . . . . ?
C25 C21 C16 N2 2.2(4) . . . . ?
C25 C21 C16 C17 -178.0(2) . . . . ?
C25 C21 C20 C19 -179.2(2) . . . . ?
C9 C10 C11 C12 -0.7(4) . . . . ?
C20 C21 C16 N2 -179.1(2) . . . . ?
C20 C21 C16 C17 0.6(4) . . . . ?
C20 C21 C25 C27 -62.0(3) . . . . ?
C20 C21 C25 C26 61.9(3) . . . . ?
C22 C17 C16 N2 -3.5(3) . . . . ?
C22 C17 C16 C21 176.7(2) . . . . ?
C22 C17 C18 C19 -176.8(2) . . . . ?
C18 C17 C16 N2 176.6(2) . . . . ?
C18 C17 C16 C21 -3.1(4) . . . . ?
C18 C17 C22 C23 43.8(3) . . . . ?
C18 C17 C22 C24 -79.7(3) . . . . ?
C39 C40 C41 C36 -0.8(4) . . . . ?
C39 C38 C37 C36 -0.2(4) . . . . ?
C10 C9 C8 C7 -1.5(4) . . . . ?
C37 C36 C41 C40 0.4(4) . . . . ?
C8 C7 C12 C13 -174.9(2) . . . . ?
C8 C7 C12 C11 3.3(4) . . . . ?
C8 C7 C6 C5 -10.5(4) . . . . ?
C8 C7 C6 C15 166.5(2) . . . . ?
C8 C9 C10 C11 2.6(5) . . . . ?
C41 C36 C37 C38 0.1(4) . . . . ?
C41 C40 C39 C38 0.8(4) . . . . ?
C29 C34 C33 C32 1.4(5) . . . . ?
C29 C30 C31 C32 -0.1(6) . . . . ?
C28 C29 C34 C33 -178.2(3) . . . . ?
C28 C29 C30 C31 177.5(3) . . . . ?
C34 C29 C28 Hf1 90.2(3) . . . . ?
C34 C29 C30 C31 0.6(5) . . . . ?
C34 C33 C32 C31 -0.9(7) . . . . ?
C30 C29 C28 Hf1 -86.6(3) . . . . ?
C30 C29 C34 C33 -1.3(4) . . . . ?
C30 C31 C32 C33 0.2(7) . . . . ?
C42 Si1 N2 Hf1 -87.82(15) . . . . ?
C42 Si1 N2 C16 104.9(2) . . . . ?
C42 Si1 C1 N1 125.05(19) . . . . ?
C42 Si1 C1 C2 -60.1(3) . . . . ?
C43 Si1 N2 Hf1 144.64(14) . . . . ?
C43 Si1 N2 C16 -22.6(2) . . . . ?
C43 Si1 C1 N1 -116.60(19) . . . . ?
C43 Si1 C1 C2 58.2(3) . . . . ?
